data_7113812
loop_
_publ_author_name
'Ech-Cherif El Kettani, S.'
'Escudi\'e, J.'
'Couret, C.'
'Ranaivonjatovo, H.'
'Lazraq, M.'
'Soufiaoui, M.'
'Gornitzka, H.'
'Cretiu Nemes, G.'

_publ_section_title
;
 The use of a germene for the synthesis of esters of \a-germyl-substituted
 \a-amino acid and \a-aminophosphonic acid
;
_journal_coden_ASTM CHCOFS
_journal_issue 14
_journal_name_full
;
 Chemical Communications (Cambridge, United Kingdom)
;
_journal_page_first 1662
_journal_page_last 1663
_journal_paper_doi 10.1039/b303661h
_journal_year 2003
_chemical_formula_sum 'C45 H51 Ge N O3'
_chemical_formula_weight 726.46
_space_group_IT_number 2
_symmetry_cell_setting triclinic
_symmetry_space_group_name_Hall '-P 1'
_symmetry_space_group_name_H-M 'P -1'
_atom_sites_solution_hydrogens geom
_atom_sites_solution_primary direct
_atom_sites_solution_secondary difmap
_audit_creation_method SHELXL-97
_cell_angle_alpha 101.8250(10)
_cell_angle_beta 95.7740(10)
_cell_angle_gamma 108.6110(10)
_cell_formula_units_Z 2
_cell_length_a 11.9777(7)
_cell_length_b 12.1155(7)
_cell_length_c 14.5540(8)
_cell_measurement_reflns_used 9351
_cell_measurement_temperature 193(2)
_cell_measurement_theta_max 29.339
_cell_measurement_theta_min 2.464
_cell_volume 1927.47(19)
_computing_cell_refinement 'Bruker SMART'
_computing_data_collection 'Bruker SMART'
_computing_data_reduction 'Bruker SHELXTL'
_computing_molecular_graphics 'Bruker SHELXTL'
_computing_publication_material 'Bruker SHELXTL'
_computing_structure_refinement 'SHELXL-97 (Sheldrick, 1997)'
_computing_structure_solution 'SHELXS-97 (Sheldrick, 1990)'
_diffrn_ambient_temperature 193(2)
_diffrn_measured_fraction_theta_full 0.871
_diffrn_measured_fraction_theta_max 0.871
_diffrn_measurement_device_type 'Bruker CCD detector'
_diffrn_measurement_method 'phi and omega scans'
_diffrn_radiation_monochromator graphite
_diffrn_radiation_source 'fine-focus sealed tube'
_diffrn_radiation_type MoK\a
_diffrn_radiation_wavelength 0.71073
_diffrn_reflns_av_R_equivalents 0.0247
_diffrn_reflns_av_sigmaI/netI 0.0428
_diffrn_reflns_limit_h_max 11
_diffrn_reflns_limit_h_min -15
_diffrn_reflns_limit_k_max 16
_diffrn_reflns_limit_k_min -15
_diffrn_reflns_limit_l_max 19
_diffrn_reflns_limit_l_min -18
_diffrn_reflns_number 12972
_diffrn_reflns_theta_full 29.43
_diffrn_reflns_theta_max 29.43
_diffrn_reflns_theta_min 1.45
_exptl_absorpt_coefficient_mu 0.835
_exptl_absorpt_correction_T_max 1.000000
_exptl_absorpt_correction_T_min 0.760492
_exptl_absorpt_correction_type SEMI-EMPIRICAL
_exptl_absorpt_process_details 'SADABS (Bruker-AXS)'
_exptl_crystal_colour colorless
_exptl_crystal_density_diffrn 1.252
_exptl_crystal_density_method 'not measured'
_exptl_crystal_description block
_exptl_crystal_F_000 768
_exptl_crystal_size_max 0.5
_exptl_crystal_size_mid 0.7
_exptl_crystal_size_min 0.7
_refine_diff_density_max 0.493
_refine_diff_density_min -0.326
_refine_diff_density_rms 0.053
_refine_ls_extinction_method none
_refine_ls_goodness_of_fit_ref 1.028
_refine_ls_hydrogen_treatment mixed
_refine_ls_matrix_type full
_refine_ls_number_parameters 463
_refine_ls_number_reflns 9290
_refine_ls_number_restraints 0
_refine_ls_restrained_S_all 1.028
_refine_ls_R_factor_all 0.0380
_refine_ls_R_factor_gt 0.0316
_refine_ls_shift/su_max 0.002
_refine_ls_shift/su_mean 0.000
_refine_ls_structure_factor_coef Fsqd
_refine_ls_weighting_details 'calc w=1/[\s^2^(Fo^2^)+(0.0450P)^2^+0.3714P] where P=(Fo^2^+2Fc^2^)/3'
_refine_ls_weighting_scheme calc
_refine_ls_wR_factor_gt 0.0830
_refine_ls_wR_factor_ref 0.0864
_reflns_number_gt 8168
_reflns_number_total 9290
_reflns_threshold_expression >2sigma(I)
_cod_duplicate_entry 7103758
_cod_data_source_file b303661h.txt
_cod_data_source_block 4
_cod_depositor_comments
;
The following automatic conversions were performed:

'_symmetry_cell_setting' value 'Triclinic' changed to 'triclinic'
according to
/usr/data/users/saulius/automatic-downloads/retrospective/RSC/lib/dictionaries/cif_core.dic
dictionary named 'cif_core.dic' version 2.4.2 from 2011-04-26.

Automatic conversion script
Id: cif_fix_values 2281 2013-09-26 08:29:07Z andrius 
;
_cod_original_sg_symbol_H-M P-1
_cod_database_code 7113812

loop_
_symmetry_equiv_pos_as_xyz
'x, y, z'
'-x, -y, -z'

loop_
_atom_site_label
_atom_site_type_symbol
_atom_site_fract_x
_atom_site_fract_y
_atom_site_fract_z
_atom_site_U_iso_or_equiv
_atom_site_adp_type
_atom_site_occupancy
_atom_site_symmetry_multiplicity
_atom_site_calc_flag
_atom_site_refinement_flags
Ge1 Ge 0.832476(12) 0.737199(13) 0.255731(10) 0.02025(5) Uani 1 1 d .
C1 C 0.90153(12) 0.90834(13) 0.33822(10) 0.0228(3) Uani 1 1 d .
H1 H 0.9890 0.9421 0.3366 0.027 Uiso 1 1 calc R
C2 C 0.84081(13) 0.98909(13) 0.30746(11) 0.0265(3) Uani 1 1 d .
O1 O 0.76161(12) 1.01476(12) 0.34118(11) 0.0437(3) Uani 1 1 d .
O2 O 0.88766(11) 1.03178(11) 0.23691(8) 0.0342(3) Uani 1 1 d .
C3 C 0.8302(2) 1.09997(19) 0.19280(15) 0.0471(5) Uani 1 1 d .
H3A H 0.7476 1.0490 0.1634 0.071 Uiso 1 1 calc R
H3B H 0.8738 1.1282 0.1438 0.071 Uiso 1 1 calc R
H3C H 0.8299 1.1693 0.2412 0.071 Uiso 1 1 calc R
N1 N 0.88566(12) 0.89905(12) 0.43472(9) 0.0256(3) Uani 1 1 d .
H1N H 0.9300(18) 0.9427(19) 0.4686(15) 0.031 Uiso 1 1 d .
C4 C 0.87080(12) 0.77985(13) 0.45013(10) 0.0225(3) Uani 1 1 d .
H4 H 0.9477 0.7654 0.4438 0.027 Uiso 1 1 calc R
C5 C 0.84786(12) 0.77393(13) 0.54978(10) 0.0237(3) Uani 1 1 d .
C6 C 0.79047(14) 0.84351(14) 0.60071(11) 0.0285(3) Uani 1 1 d .
H6 H 0.7640 0.8971 0.5727 0.034 Uiso 1 1 calc R
C7 C 0.77185(16) 0.83493(16) 0.69217(12) 0.0340(3) Uani 1 1 d .
H7 H 0.7335 0.8834 0.7264 0.041 Uiso 1 1 calc R
C8 C 0.80853(16) 0.75655(17) 0.73373(12) 0.0361(4) Uani 1 1 d .
H8 H 0.7954 0.7510 0.7962 0.043 Uiso 1 1 calc R
C9 C 0.86472(16) 0.68606(17) 0.68359(12) 0.0361(4) Uani 1 1 d .
H9 H 0.8896 0.6314 0.7114 0.043 Uiso 1 1 calc R
C10 C 0.88456(14) 0.69545(16) 0.59292(11) 0.0306(3) Uani 1 1 d .
H10 H 0.9239 0.6475 0.5594 0.037 Uiso 1 1 calc R
C11 C 0.77068(12) 0.68131(13) 0.37008(10) 0.0210(3) Uani 1 1 d .
C12 C 0.64464(12) 0.67409(13) 0.38178(10) 0.0215(3) Uani 1 1 d .
C13 C 0.59264(13) 0.76209(14) 0.39144(11) 0.0264(3) Uani 1 1 d .
H13 H 0.6381 0.8426 0.3923 0.032 Uiso 1 1 calc R
C14 C 0.47177(14) 0.72981(16) 0.39988(12) 0.0312(3) Uani 1 1 d .
H14 H 0.4356 0.7896 0.4076 0.037 Uiso 1 1 calc R
C15 C 0.40360(14) 0.61218(16) 0.39721(12) 0.0325(3) Uani 1 1 d .
H15 H 0.3212 0.5922 0.4015 0.039 Uiso 1 1 calc R
C16 C 0.45487(13) 0.52380(15) 0.38837(12) 0.0295(3) Uani 1 1 d .
H16 H 0.4087 0.4434 0.3871 0.035 Uiso 1 1 calc R
C17 C 0.57549(13) 0.55544(13) 0.38135(10) 0.0233(3) Uani 1 1 d .
C18 C 0.65135(13) 0.48207(13) 0.37322(10) 0.0238(3) Uani 1 1 d .
C19 C 0.62529(15) 0.36146(15) 0.37224(12) 0.0324(3) Uani 1 1 d .
H19 H 0.5461 0.3119 0.3732 0.039 Uiso 1 1 calc R
C20 C 0.71723(17) 0.31469(16) 0.36982(14) 0.0374(4) Uani 1 1 d .
H20 H 0.7009 0.2323 0.3686 0.045 Uiso 1 1 calc R
C21 C 0.83296(16) 0.38801(16) 0.36920(13) 0.0352(4) Uani 1 1 d .
H21 H 0.8951 0.3551 0.3687 0.042 Uiso 1 1 calc R
C22 C 0.85963(14) 0.50815(15) 0.36934(11) 0.0280(3) Uani 1 1 d .
H22 H 0.9393 0.5573 0.3693 0.034 Uiso 1 1 calc R
C23 C 0.76771(13) 0.55575(13) 0.36960(10) 0.0227(3) Uani 1 1 d .
C24 C 0.73752(12) 0.73661(13) 0.13602(10) 0.0227(3) Uani 1 1 d .
C25 C 0.80292(13) 0.79931(14) 0.07522(11) 0.0252(3) Uani 1 1 d .
C26 C 0.74147(15) 0.81160(15) -0.00665(11) 0.0294(3) Uani 1 1 d .
H26 H 0.7858 0.8567 -0.0455 0.035 Uiso 1 1 calc R
C27 C 0.61790(15) 0.76031(16) -0.03323(12) 0.0323(3) Uani 1 1 d .
C28 C 0.55577(14) 0.69345(15) 0.02399(11) 0.0295(3) Uani 1 1 d .
H28 H 0.4714 0.6553 0.0058 0.035 Uiso 1 1 calc R
C29 C 0.61256(13) 0.67994(13) 0.10756(10) 0.0240(3) Uani 1 1 d .
C30 C 0.93807(14) 0.84886(16) 0.09069(12) 0.0317(3) Uani 1 1 d .
H30A H 0.9679 0.7841 0.0660 0.048 Uiso 1 1 calc R
H30B H 0.9701 0.8822 0.1591 0.048 Uiso 1 1 calc R
H30C H 0.9639 0.9124 0.0570 0.048 Uiso 1 1 calc R
C31 C 0.55352(19) 0.7717(2) -0.12394(15) 0.0498(5) Uani 1 1 d .
H31A H 0.6004 0.8458 -0.1396 0.075 Uiso 1 1 calc R
H31B H 0.4745 0.7744 -0.1146 0.075 Uiso 1 1 calc R
H31C H 0.5441 0.7023 -0.1763 0.075 Uiso 1 1 calc R
C32 C 0.53475(13) 0.60006(16) 0.16037(11) 0.0302(3) Uani 1 1 d .
H32A H 0.4992 0.6470 0.2034 0.045 Uiso 1 1 calc R
H32B H 0.5835 0.5675 0.1975 0.045 Uiso 1 1 calc R
H32C H 0.4710 0.5337 0.1145 0.045 Uiso 1 1 calc R
C33 C 0.94920(13) 0.65830(13) 0.21986(11) 0.0239(3) Uani 1 1 d .
C34 C 1.07454(13) 0.70820(15) 0.25223(11) 0.0275(3) Uani 1 1 d .
C35 C 1.14723(14) 0.64438(16) 0.21887(12) 0.0310(3) Uani 1 1 d .
H35 H 1.2312 0.6789 0.2414 0.037 Uiso 1 1 calc R
C36 C 1.10181(15) 0.53319(16) 0.15445(12) 0.0324(3) Uani 1 1 d .
C37 C 0.97830(15) 0.48280(15) 0.12491(12) 0.0314(3) Uani 1 1 d .
H37 H 0.9450 0.4057 0.0814 0.038 Uiso 1 1 calc R
C38 C 0.90168(13) 0.54239(14) 0.15741(11) 0.0262(3) Uani 1 1 d .
C39 C 1.13796(14) 0.82907(17) 0.32214(14) 0.0391(4) Uani 1 1 d .
H39A H 1.2187 0.8344 0.3482 0.059 Uiso 1 1 calc R
H39B H 1.0930 0.8381 0.3742 0.059 Uiso 1 1 calc R
H39C H 1.1433 0.8932 0.2894 0.059 Uiso 1 1 calc R
C40 C 1.18330(19) 0.4684(2) 0.11776(15) 0.0474(5) Uani 1 1 d .
H40A H 1.2252 0.5072 0.0720 0.071 Uiso 1 1 calc R
H40B H 1.1357 0.3842 0.0862 0.071 Uiso 1 1 calc R
H40C H 1.2420 0.4717 0.1713 0.071 Uiso 1 1 calc R
C41 C 0.76890(14) 0.47480(15) 0.12489(12) 0.0324(3) Uani 1 1 d .
H41A H 0.7558 0.3948 0.0846 0.049 Uiso 1 1 calc R
H41B H 0.7343 0.5192 0.0883 0.049 Uiso 1 1 calc R
H41C H 0.7304 0.4666 0.1807 0.049 Uiso 1 1 calc R
C42 C 0.48053(18) 1.03152(19) 0.36615(16) 0.0474(5) Uani 1 1 d .
H42A H 0.4619 1.1049 0.3677 0.071 Uiso 1 1 calc R
H42B H 0.5580 1.0517 0.4072 0.071 Uiso 1 1 calc R
H42C H 0.4180 0.9749 0.3892 0.071 Uiso 1 1 calc R
C43 C 0.48616(18) 0.9757(2) 0.26711(16) 0.0505(5) Uani 1 1 d .
H43A H 0.5506 1.0319 0.2442 0.061 Uiso 1 1 calc R
H43B H 0.5048 0.9014 0.2652 0.061 Uiso 1 1 calc R
O3 O 0.37427(12) 0.94756(13) 0.20673(10) 0.0429(3) Uani 1 1 d .
C44 C 0.3709(2) 0.8847(2) 0.11331(17) 0.0578(6) Uani 1 1 d .
H44A H 0.3847 0.8086 0.1143 0.069 Uiso 1 1 calc R
H44B H 0.4347 0.9338 0.0851 0.069 Uiso 1 1 calc R
C45 C 0.2509(2) 0.8582(2) 0.05458(19) 0.0649(7) Uani 1 1 d .
H45A H 0.1884 0.8071 0.0815 0.097 Uiso 1 1 calc R
H45B H 0.2488 0.8164 -0.0111 0.097 Uiso 1 1 calc R
H45C H 0.2371 0.9337 0.0550 0.097 Uiso 1 1 calc R

loop_
_atom_site_aniso_label
_atom_site_aniso_U_11
_atom_site_aniso_U_22
_atom_site_aniso_U_33
_atom_site_aniso_U_23
_atom_site_aniso_U_13
_atom_site_aniso_U_12
Ge1 0.01591(8) 0.02070(8) 0.02025(8) 0.00204(5) 0.00163(5) 0.00359(5)
C1 0.0189(6) 0.0219(7) 0.0232(7) 0.0031(5) 0.0018(5) 0.0034(5)
C2 0.0262(7) 0.0205(7) 0.0273(7) 0.0034(6) 0.0021(6) 0.0031(6)
O1 0.0424(7) 0.0435(8) 0.0602(9) 0.0246(7) 0.0232(6) 0.0239(6)
O2 0.0449(7) 0.0310(6) 0.0308(6) 0.0121(5) 0.0103(5) 0.0152(5)
C3 0.0683(13) 0.0408(11) 0.0413(10) 0.0189(9) 0.0082(9) 0.0266(10)
N1 0.0274(6) 0.0205(6) 0.0207(6) 0.0006(5) -0.0005(5) 0.0017(5)
C4 0.0184(6) 0.0231(7) 0.0223(7) 0.0037(5) 0.0006(5) 0.0043(5)
C5 0.0193(6) 0.0242(7) 0.0218(7) 0.0028(5) -0.0005(5) 0.0029(5)
C6 0.0309(8) 0.0265(8) 0.0268(7) 0.0056(6) 0.0046(6) 0.0090(6)
C7 0.0405(9) 0.0319(8) 0.0293(8) 0.0051(7) 0.0110(7) 0.0126(7)
C8 0.0413(9) 0.0391(9) 0.0252(8) 0.0083(7) 0.0089(7) 0.0095(7)
C9 0.0412(9) 0.0418(10) 0.0290(8) 0.0132(7) 0.0037(7) 0.0175(8)
C10 0.0302(8) 0.0356(9) 0.0263(8) 0.0066(6) 0.0014(6) 0.0138(7)
C11 0.0182(6) 0.0206(7) 0.0216(6) 0.0035(5) 0.0017(5) 0.0049(5)
C12 0.0193(6) 0.0235(7) 0.0192(6) 0.0042(5) 0.0020(5) 0.0054(5)
C13 0.0252(7) 0.0244(7) 0.0284(7) 0.0056(6) 0.0038(6) 0.0078(6)
C14 0.0276(7) 0.0362(9) 0.0331(8) 0.0085(7) 0.0063(6) 0.0154(7)
C15 0.0213(7) 0.0421(9) 0.0341(8) 0.0110(7) 0.0073(6) 0.0094(6)
C16 0.0228(7) 0.0318(8) 0.0308(8) 0.0108(6) 0.0056(6) 0.0034(6)
C17 0.0226(6) 0.0250(7) 0.0196(6) 0.0058(5) 0.0025(5) 0.0051(5)
C18 0.0245(7) 0.0224(7) 0.0221(7) 0.0051(5) 0.0029(5) 0.0056(5)
C19 0.0346(8) 0.0238(8) 0.0361(9) 0.0085(6) 0.0065(7) 0.0060(6)
C20 0.0460(10) 0.0235(8) 0.0445(10) 0.0106(7) 0.0081(8) 0.0136(7)
C21 0.0378(9) 0.0327(9) 0.0386(9) 0.0080(7) 0.0039(7) 0.0183(7)
C22 0.0258(7) 0.0299(8) 0.0280(8) 0.0059(6) 0.0025(6) 0.0108(6)
C23 0.0239(7) 0.0220(7) 0.0200(6) 0.0033(5) 0.0017(5) 0.0070(5)
C24 0.0203(6) 0.0235(7) 0.0205(6) 0.0011(5) 0.0019(5) 0.0060(5)
C25 0.0259(7) 0.0235(7) 0.0234(7) 0.0018(6) 0.0051(6) 0.0070(6)
C26 0.0333(8) 0.0287(8) 0.0236(7) 0.0055(6) 0.0059(6) 0.0077(6)
C27 0.0339(8) 0.0353(9) 0.0255(8) 0.0055(6) -0.0006(6) 0.0124(7)
C28 0.0236(7) 0.0341(8) 0.0253(7) 0.0018(6) -0.0013(6) 0.0079(6)
C29 0.0214(6) 0.0252(7) 0.0221(7) 0.0013(5) 0.0029(5) 0.0069(5)
C30 0.0247(7) 0.0369(9) 0.0305(8) 0.0089(7) 0.0082(6) 0.0055(6)
C31 0.0448(11) 0.0619(14) 0.0373(10) 0.0207(10) -0.0070(8) 0.0105(10)
C32 0.0203(7) 0.0369(9) 0.0257(7) 0.0047(6) 0.0027(6) 0.0019(6)
C33 0.0201(6) 0.0253(7) 0.0251(7) 0.0066(6) 0.0047(5) 0.0061(5)
C34 0.0218(7) 0.0298(8) 0.0308(8) 0.0090(6) 0.0058(6) 0.0077(6)
C35 0.0214(7) 0.0394(9) 0.0368(9) 0.0151(7) 0.0084(6) 0.0124(6)
C36 0.0338(8) 0.0407(9) 0.0330(8) 0.0146(7) 0.0130(7) 0.0216(7)
C37 0.0349(8) 0.0302(8) 0.0302(8) 0.0047(6) 0.0080(7) 0.0142(7)
C38 0.0255(7) 0.0276(8) 0.0246(7) 0.0059(6) 0.0047(6) 0.0084(6)
C39 0.0186(7) 0.0378(10) 0.0503(11) -0.0007(8) 0.0016(7) 0.0045(6)
C40 0.0484(11) 0.0611(13) 0.0493(11) 0.0157(10) 0.0204(9) 0.0366(10)
C41 0.0273(7) 0.0279(8) 0.0328(8) -0.0025(6) 0.0018(6) 0.0049(6)
C42 0.0396(10) 0.0391(11) 0.0600(13) 0.0172(9) 0.0034(9) 0.0078(8)
C43 0.0385(10) 0.0624(14) 0.0584(13) 0.0223(11) 0.0096(9) 0.0232(10)
O3 0.0370(7) 0.0468(8) 0.0481(8) 0.0122(6) 0.0084(6) 0.0186(6)
C44 0.0613(14) 0.0644(15) 0.0544(13) 0.0127(11) 0.0141(11) 0.0312(12)
C45 0.0755(17) 0.0582(15) 0.0555(14) 0.0082(12) -0.0053(12) 0.0247(13)

loop_
_atom_type_symbol
_atom_type_description
_atom_type_scat_dispersion_real
_atom_type_scat_dispersion_imag
_atom_type_scat_source
C C 0.0033 0.0016 'International Tables Vol C Tables 4.2.6.8 and 6.1.1.4'
H H 0.0000 0.0000 'International Tables Vol C Tables 4.2.6.8 and 6.1.1.4'
N N 0.0061 0.0033 'International Tables Vol C Tables 4.2.6.8 and 6.1.1.4'
O O 0.0106 0.0060 'International Tables Vol C Tables 4.2.6.8 and 6.1.1.4'
Ge Ge 0.1547 1.8001 'International Tables Vol C Tables 4.2.6.8 and 6.1.1.4'

loop_
_geom_angle_atom_site_label_1
_geom_angle_atom_site_label_2
_geom_angle_atom_site_label_3
_geom_angle
C24 Ge1 C33 107.39(6)
C24 Ge1 C1 108.42(6)
C33 Ge1 C1 116.49(6)
C24 Ge1 C11 127.84(6)
C33 Ge1 C11 107.23(6)
C1 Ge1 C11 89.16(6)
N1 C1 C2 110.46(12)
N1 C1 Ge1 105.46(9)
C2 C1 Ge1 112.95(10)
O1 C2 O2 123.36(15)
O1 C2 C1 126.03(15)
O2 C2 C1 110.61(13)
C2 O2 C3 117.07(14)
C1 N1 C4 113.97(12)
N1 C4 C5 111.46(12)
N1 C4 C11 109.66(12)
C5 C4 C11 112.97(11)
C10 C5 C6 118.13(14)
C10 C5 C4 119.16(14)
C6 C5 C4 122.71(13)
C7 C6 C5 120.45(15)
C8 C7 C6 120.65(16)
C7 C8 C9 119.51(16)
C10 C9 C8 119.93(16)
C9 C10 C5 121.32(16)
C23 C11 C12 102.54(11)
C23 C11 C4 112.41(12)
C12 C11 C4 114.21(11)
C23 C11 Ge1 112.95(9)
C12 C11 Ge1 117.63(9)
C4 C11 Ge1 97.63(9)
C13 C12 C17 119.64(13)
C13 C12 C11 130.55(13)
C17 C12 C11 109.81(12)
C12 C13 C14 118.61(14)
C15 C14 C13 121.37(15)
C16 C15 C14 120.48(15)
C15 C16 C17 118.54(15)
C16 C17 C12 121.33(14)
C16 C17 C18 129.86(14)
C12 C17 C18 108.81(12)
C19 C18 C23 121.16(14)
C19 C18 C17 130.36(14)
C23 C18 C17 108.44(13)
C18 C19 C20 118.77(15)
C21 C20 C19 120.25(16)
C22 C21 C20 121.40(16)
C21 C22 C23 119.01(15)
C22 C23 C18 119.35(14)
C22 C23 C11 130.37(13)
C18 C23 C11 110.24(12)
C29 C24 C25 118.52(13)
C29 C24 Ge1 125.51(11)
C25 C24 Ge1 115.97(10)
C26 C25 C24 119.45(14)
C26 C25 C30 116.94(14)
C24 C25 C30 123.53(14)
C27 C26 C25 122.32(15)
C28 C27 C26 117.55(14)
C28 C27 C31 121.00(16)
C26 C27 C31 121.38(16)
C27 C28 C29 122.47(14)
C28 C29 C24 119.49(14)
C28 C29 C32 116.79(13)
C24 C29 C32 123.69(13)
C38 C33 C34 118.02(14)
C38 C33 Ge1 116.42(10)
C34 C33 Ge1 125.55(12)
C35 C34 C33 119.71(15)
C35 C34 C39 116.13(14)
C33 C34 C39 124.16(14)
C36 C35 C34 122.53(15)
C35 C36 C37 117.62(14)
C35 C36 C40 121.11(16)
C37 C36 C40 121.27(17)
C36 C37 C38 121.93(16)
C37 C38 C33 120.08(14)
C37 C38 C41 116.78(14)
C33 C38 C41 123.12(13)
O3 C43 C42 109.79(17)
C44 O3 C43 112.28(16)
O3 C44 C45 109.09(19)

loop_
_geom_bond_atom_site_label_1
_geom_bond_atom_site_label_2
_geom_bond_distance
Ge1 C24 1.9800(14)
Ge1 C33 1.9841(15)
Ge1 C1 2.0274(14)
Ge1 C11 2.0410(14)
C1 N1 1.4581(19)
C1 C2 1.501(2)
C2 O1 1.207(2)
C2 O2 1.3361(19)
O2 C3 1.435(2)
N1 C4 1.464(2)
C4 C5 1.515(2)
C4 C11 1.5670(19)
C5 C10 1.396(2)
C5 C6 1.396(2)
C6 C7 1.391(2)
C7 C8 1.382(3)
C8 C9 1.387(3)
C9 C10 1.385(2)
C11 C23 1.509(2)
C11 C12 1.5130(19)
C12 C13 1.387(2)
C12 C17 1.410(2)
C13 C14 1.399(2)
C14 C15 1.388(2)
C15 C16 1.385(2)
C16 C17 1.392(2)
C17 C18 1.457(2)
C18 C19 1.390(2)
C18 C23 1.408(2)
C19 C20 1.390(2)
C20 C21 1.389(3)
C21 C22 1.387(2)
C22 C23 1.396(2)
C24 C29 1.4093(19)
C24 C25 1.417(2)
C25 C26 1.396(2)
C25 C30 1.511(2)
C26 C27 1.388(2)
C27 C28 1.386(2)
C27 C31 1.515(2)
C28 C29 1.398(2)
C29 C32 1.506(2)
C33 C38 1.409(2)
C33 C34 1.415(2)
C34 C35 1.397(2)
C34 C39 1.510(2)
C35 C36 1.379(3)
C36 C37 1.391(2)
C36 C40 1.509(2)
C37 C38 1.399(2)
C38 C41 1.511(2)
C42 C43 1.479(3)
C43 O3 1.426(2)
O3 C44 1.405(3)
C44 C45 1.498(3)
